data_4306602
loop_
_publ_author_name
'Emrah Giziroglu'
'Bruno Donnadieu'
'Guy Bertrand'

_publ_contact_author 'Prof G. Bertrand'
_publ_contact_author_address
;
University of California
UCR-CNRS Joint Research Lab
(UMR 2282) 
Department of Chemistry
Riverside, CA 92521 USA 
;
_publ_contact_author_email ' guy.bertrand@ucr.edu '
_publ_contact_author_fax 951-827-4713
_publ_section_title
;
Reluctance of 4-Chloro-5-metalla-1,3,2-diazaborolines To Undergo Metal
Halide \b-Elimination: An Opportunity for C-Functionalization of
1,3,2-Diazaborolines
;
_journal_name_full 'Inorganic Chemistry'
_journal_page_first 9751
_journal_page_last 9753
_journal_paper_doi 10.1021/ic801424k
_journal_volume 47
_journal_year 2008
_chemical_formula_moiety 'C95 H144 B2 Cl2 Li4 N6 O4'
_chemical_formula_sum 'C95 H144 B2 Cl2 Li4 N6 O4'
_chemical_formula_weight 1554.44
_chemical_name_systematic
;

 ?

;
_space_group_IT_number 2
_symmetry_cell_setting triclinic
_symmetry_space_group_name_Hall '-P 1'
_symmetry_space_group_name_H-M 'P -1'
_atom_sites_solution_hydrogens geom
_atom_sites_solution_primary direct
_atom_sites_solution_secondary difmap
_audit_creation_method SHELXL-97
_cell_angle_alpha 69.006(5)
_cell_angle_beta 74.771(5)
_cell_angle_gamma 72.182(5)
_cell_formula_units_Z 2
_cell_length_a 17.676(6)
_cell_length_b 17.740(7)
_cell_length_c 17.896(7)
_cell_measurement_reflns_used 6808
_cell_measurement_temperature 100(2)
_cell_measurement_theta_max 23.37
_cell_measurement_theta_min 2.22
_cell_volume 4913(3)
_computing_cell_refinement 'Bruker APEX2'
_computing_data_collection 'Bruker APEX2'
_computing_data_reduction 'Bruker SAINT'
_computing_molecular_graphics Ortep3
_computing_publication_material 'Bruker SHELXTL'
_computing_structure_refinement 'SHELXL-97 (Sheldrick, 1997)'
_computing_structure_solution Sir97
_diffrn_ambient_temperature 100(2)
_diffrn_measured_fraction_theta_full 0.974
_diffrn_measured_fraction_theta_max 0.974
_diffrn_measurement_device_type 'CCD area detector'
_diffrn_measurement_method 'phi and omega scans'
_diffrn_radiation_monochromator graphite
_diffrn_radiation_source 'fine-focus sealed tube'
_diffrn_radiation_type MoK\a
_diffrn_radiation_wavelength 0.71073
_diffrn_reflns_av_R_equivalents 0.0611
_diffrn_reflns_av_sigmaI/netI 0.0947
_diffrn_reflns_limit_h_max 19
_diffrn_reflns_limit_h_min -19
_diffrn_reflns_limit_k_max 19
_diffrn_reflns_limit_k_min -19
_diffrn_reflns_limit_l_max 19
_diffrn_reflns_limit_l_min -19
_diffrn_reflns_number 27069
_diffrn_reflns_theta_full 23.26
_diffrn_reflns_theta_max 23.26
_diffrn_reflns_theta_min 1.59
_exptl_absorpt_coefficient_mu 0.114
_exptl_absorpt_correction_T_max 0.9889
_exptl_absorpt_correction_T_min 0.9642
_exptl_absorpt_correction_type multi-scan
_exptl_absorpt_process_details multi-scan
_exptl_crystal_colour pink
_exptl_crystal_density_diffrn 1.051
_exptl_crystal_density_meas 0
_exptl_crystal_density_method 'not measured'
_exptl_crystal_description 'prism frag'
_exptl_crystal_F_000 1688
_exptl_crystal_size_max 0.32
_exptl_crystal_size_mid 0.10
_exptl_crystal_size_min 0.10
_refine_diff_density_max 1.830
_refine_diff_density_min -0.507
_refine_diff_density_rms 0.137
_refine_ls_extinction_method none
_refine_ls_goodness_of_fit_ref 1.073
_refine_ls_hydrogen_treatment constr
_refine_ls_matrix_type full
_refine_ls_number_parameters 1069
_refine_ls_number_reflns 13750
_refine_ls_number_restraints 39
_refine_ls_restrained_S_all 1.072
_refine_ls_R_factor_all 0.1814
_refine_ls_R_factor_gt 0.1597
_refine_ls_shift/su_max 0.003
_refine_ls_shift/su_mean 0.000
_refine_ls_structure_factor_coef Fsqd
_refine_ls_weighting_details 'calc w=1/[\s^2^(Fo^2^)+(0.1478P)^2^+95.7360P] where P=(Fo^2^+2Fc^2^)/3'
_refine_ls_weighting_scheme calc
_refine_ls_wR_factor_gt 0.4427
_refine_ls_wR_factor_ref 0.4533
_reflns_number_gt 10177
_reflns_number_total 13750
_reflns_threshold_expression >2sigma(I)
_cod_data_source_file ic801424k_si_002_3.cif
_cod_data_source_block 4
_cod_depositor_comments
;
The following automatic conversions were performed:
'_symmetry_cell_setting' value 'Triclinic' changed to 'triclinic'
according to '/home/saulius/struct/CIF-dictionaries/cif_core.dic'
dictionary named 'cif_core.dic' version 2.4.1 from 2010-06-29.

Automatic conversion script
Id: cif_fix_enum 1527 2010-12-29 10:47:43Z saulius 
;
_cod_database_code 4306602

loop_
_symmetry_equiv_pos_as_xyz
'x, y, z'
'-x, -y, -z'

loop_
_atom_site_label
_atom_site_type_symbol
_atom_site_fract_x
_atom_site_fract_y
_atom_site_fract_z
_atom_site_U_iso_or_equiv
_atom_site_adp_type
_atom_site_occupancy
_atom_site_symmetry_multiplicity
_atom_site_calc_flag
_atom_site_refinement_flags
_atom_site_disorder_assembly
_atom_site_disorder_group
Li1A Li 0.3330(10) 0.8328(11) 0.3812(9) 0.031(4) Uani 1 1 d . . .
Li2A Li 0.2854(10) 0.9601(10) 0.4165(10) 0.031(4) Uani 1 1 d . . .
Cl1A Cl 0.48932(14) 0.84883(16) 0.46661(14) 0.0285(6) Uani 1 1 d . . .
B1A B 0.3240(6) 0.7660(6) 0.6449(7) 0.018(2) Uani 1 1 d . . .
O1A O 0.2751(4) 1.0648(4) 0.4331(4) 0.0329(17) Uani 1 1 d . . .
O2A O 0.4023(6) 0.7365(5) 0.3539(5) 0.048(2) Uani 1 1 d . . .
N1A N 0.2816(4) 0.8047(5) 0.5775(5) 0.0200(17) Uani 1 1 d . . .
N2A N 0.4037(4) 0.7776(5) 0.6095(5) 0.0207(17) Uani 1 1 d . . .
N3A N 0.2826(5) 0.9427(5) 0.3126(5) 0.028(2) Uani 1 1 d . . .
C1A C 0.3312(5) 0.8404(6) 0.5032(5) 0.020(2) Uani 1 1 d . . .
C2A C 0.4020(6) 0.8229(6) 0.5269(5) 0.020(2) Uani 1 1 d . . .
C3A C 0.2930(6) 0.7225(6) 0.7353(6) 0.022(2) Uani 1 1 d . . .
C4A C 0.2097(6) 0.7261(6) 0.7658(6) 0.026(2) Uani 1 1 d . . .
H4A H 0.1727 0.7519 0.7289 0.032 Uiso 1 1 calc R . .
C5A C 0.1805(7) 0.6935(7) 0.8476(6) 0.033(2) Uani 1 1 d . . .
H5A H 0.1241 0.6985 0.8660 0.039 Uiso 1 1 calc R . .
C6A C 0.2323(7) 0.6543(7) 0.9015(7) 0.040(3) Uani 1 1 d . . .
H6A H 0.2122 0.6309 0.9573 0.048 Uiso 1 1 calc R . .
C7A C 0.3138(7) 0.6485(7) 0.8753(6) 0.036(3) Uani 1 1 d . . .
H7A H 0.3498 0.6218 0.9133 0.043 Uiso 1 1 calc R . .
C8A C 0.3435(6) 0.6816(6) 0.7937(6) 0.031(2) Uani 1 1 d . . .
H8A H 0.4000 0.6763 0.7768 0.037 Uiso 1 1 calc R . .
C9A C 0.2002(6) 0.8054(6) 0.5753(6) 0.023(2) Uani 1 1 d . . .
C10A C 0.1391(5) 0.8754(6) 0.5824(6) 0.023(2) Uani 1 1 d . . .
C11A C 0.0607(6) 0.8742(6) 0.5792(6) 0.028(2) Uani 1 1 d . . .
H11A H 0.0173 0.9208 0.5832 0.034 Uiso 1 1 calc R . .
C12A C 0.0468(6) 0.8062(7) 0.5705(6) 0.031(2) Uani 1 1 d . . .
H12A H -0.0067 0.8063 0.5693 0.037 Uiso 1 1 calc R . .
C13A C 0.1073(7) 0.7388(6) 0.5634(6) 0.032(2) Uani 1 1 d . . .
H13A H 0.0956 0.6926 0.5574 0.038 Uiso 1 1 calc R . .
C14A C 0.1875(6) 0.7365(6) 0.5649(5) 0.022(2) Uani 1 1 d . . .
C15A C 0.4709(6) 0.7575(6) 0.6490(6) 0.023(2) Uani 1 1 d . . .
C16A C 0.4729(6) 0.8105(6) 0.6904(6) 0.025(2) Uani 1 1 d . . .
C17A C 0.5365(7) 0.7858(6) 0.7336(6) 0.030(2) Uani 1 1 d . . .
H17A H 0.5405 0.8204 0.7618 0.036 Uiso 1 1 calc R . .
C18A C 0.5930(6) 0.7123(7) 0.7360(7) 0.032(2) Uani 1 1 d . . .
H18A H 0.6354 0.6969 0.7659 0.038 Uiso 1 1 calc R . .
C19A C 0.5897(6) 0.6609(6) 0.6963(6) 0.028(2) Uani 1 1 d . . .
H19A H 0.6283 0.6094 0.7009 0.033 Uiso 1 1 calc R . .
C20A C 0.5298(6) 0.6830(6) 0.6486(6) 0.024(2) Uani 1 1 d . . .
C21A C 0.1548(6) 0.9502(6) 0.5918(6) 0.028(2) Uani 1 1 d . . .
H21A H 0.2115 0.9527 0.5646 0.033 Uiso 1 1 calc R . .
C22A C 0.1488(8) 0.9413(7) 0.6824(7) 0.046(3) Uani 1 1 d . . .
H22A H 0.1600 0.9904 0.6865 0.068 Uiso 1 1 calc R . .
H22B H 0.1882 0.8915 0.7065 0.068 Uiso 1 1 calc R . .
H22C H 0.0943 0.9365 0.7115 0.068 Uiso 1 1 calc R . .
C23A C 0.1007(7) 1.0320(6) 0.5524(7) 0.036(3) Uani 1 1 d . . .
H23A H 0.1039 1.0375 0.4953 0.054 Uiso 1 1 calc R . .
H23B H 0.1183 1.0779 0.5558 0.054 Uiso 1 1 calc R . .
H23C H 0.0449 1.0337 0.5808 0.054 Uiso 1 1 calc R . .
C24A C 0.2528(7) 0.6618(6) 0.5579(6) 0.030(2) Uani 1 1 d . . .
H24A H 0.3052 0.6782 0.5454 0.036 Uiso 1 1 calc R . .
C25A C 0.2519(8) 0.6308(7) 0.4895(7) 0.043(3) Uani 1 1 d . . .
H25A H 0.2017 0.6132 0.4999 0.065 Uiso 1 1 calc R . .
H25B H 0.2980 0.5836 0.4865 0.065 Uiso 1 1 calc R . .
H25C H 0.2553 0.6755 0.4380 0.065 Uiso 1 1 calc R . .
C26A C 0.2535(8) 0.5902(7) 0.6363(7) 0.044(3) Uani 1 1 d . . .
H26A H 0.2597 0.6082 0.6797 0.066 Uiso 1 1 calc R . .
H26B H 0.2986 0.5435 0.6287 0.066 Uiso 1 1 calc R . .
H26C H 0.2026 0.5728 0.6512 0.066 Uiso 1 1 calc R . .
C27A C 0.4126(7) 0.8921(6) 0.6851(6) 0.031(2) Uani 1 1 d . . .
H27A H 0.3696 0.8945 0.6569 0.038 Uiso 1 1 calc R . .
C28A C 0.3730(8) 0.9013(7) 0.7685(7) 0.045(3) Uani 1 1 d . . .
H28A H 0.3452 0.8565 0.7993 0.067 Uiso 1 1 calc R . .
H28B H 0.3339 0.9551 0.7626 0.067 Uiso 1 1 calc R . .
H28C H 0.4143 0.8984 0.7975 0.067 Uiso 1 1 calc R . .
C29A C 0.4528(6) 0.9627(6) 0.6349(7) 0.032(2) Uani 1 1 d . . .
H29A H 0.4978 0.9591 0.6594 0.047 Uiso 1 1 calc R . .
H29B H 0.4136 1.0158 0.6331 0.047 Uiso 1 1 calc R . .
H29C H 0.4732 0.9589 0.5795 0.047 Uiso 1 1 calc R . .
C30A C 0.5263(6) 0.6259(6) 0.6064(7) 0.033(3) Uani 1 1 d . . .
H30A H 0.4807 0.6538 0.5752 0.039 Uiso 1 1 calc R . .
C31A C 0.5097(10) 0.5446(7) 0.6646(9) 0.059(4) Uani 1 1 d . . .
H31A H 0.5040 0.5110 0.6341 0.088 Uiso 1 1 calc R . .
H31B H 0.4598 0.5554 0.7029 0.088 Uiso 1 1 calc R . .
H31C H 0.5546 0.5146 0.6945 0.088 Uiso 1 1 calc R . .
C32A C 0.6023(7) 0.6094(9) 0.5462(8) 0.054(4) Uani 1 1 d . . .
H32A H 0.6114 0.6621 0.5067 0.080 Uiso 1 1 calc R . .
H32B H 0.5967 0.5738 0.5178 0.080 Uiso 1 1 calc R . .
H32C H 0.6482 0.5814 0.5750 0.080 Uiso 1 1 calc R . .
C33A C 0.2040(6) 0.9453(8) 0.2992(6) 0.039(3) Uani 1 1 d . . .
H33A H 0.2086 0.9477 0.2415 0.047 Uiso 1 1 calc R . .
C34A C 0.1794(10) 0.8646(11) 0.3558(8) 0.073(5) Uani 1 1 d . . .
H34A H 0.1707 0.8293 0.3282 0.087 Uiso 1 1 calc R . .
H34B H 0.1365 0.8708 0.4030 0.087 Uiso 1 1 calc R . .
C35A C 0.1401(7) 1.0208(10) 0.3155(7) 0.060(4) Uani 1 1 d . . .
H35A H 0.1267 1.0131 0.3740 0.090 Uiso 1 1 calc R . .
H35B H 0.0915 1.0270 0.2951 0.090 Uiso 1 1 calc R . .
H35C H 0.1611 1.0708 0.2877 0.090 Uiso 1 1 calc R . .
C36A C 0.3250(6) 0.9949(7) 0.2416(6) 0.033(2) Uani 1 1 d . . .
H36A H 0.2879 1.0509 0.2250 0.039 Uiso 1 1 calc R . .
C37A C 0.3981(7) 1.0049(8) 0.2643(7) 0.044(3) Uani 1 1 d . . .
H37A H 0.3799 1.0340 0.3055 0.066 Uiso 1 1 calc R . .
H37B H 0.4288 1.0372 0.2159 0.066 Uiso 1 1 calc R . .
H37C H 0.4326 0.9500 0.2860 0.066 Uiso 1 1 calc R . .
C38A C 0.3533(8) 0.9617(10) 0.1694(7) 0.057(4) Uani 1 1 d . . .
H38A H 0.3884 0.9059 0.1849 0.085 Uiso 1 1 calc R . .
H38B H 0.3834 0.9986 0.1249 0.085 Uiso 1 1 calc R . .
H38C H 0.3065 0.9592 0.1515 0.085 Uiso 1 1 calc R . .
C39A C 0.2424(8) 1.1466(6) 0.3855(8) 0.046(3) Uani 1 1 d . . .
H39A H 0.1856 1.1523 0.3826 0.055 Uiso 1 1 calc R . .
H39B H 0.2735 1.1579 0.3295 0.055 Uiso 1 1 calc R . .
C40A C 0.2466(7) 1.2055(7) 0.4232(8) 0.043(3) Uani 1 1 d . . .
H40A H 0.1966 1.2175 0.4622 0.052 Uiso 1 1 calc R . .
H40B H 0.2554 1.2582 0.3818 0.052 Uiso 1 1 calc R . .
C41A C 0.3188(8) 1.1601(7) 0.4665(8) 0.045(3) Uani 1 1 d . . .
H41A H 0.3699 1.1686 0.4293 0.053 Uiso 1 1 calc R . .
H41B H 0.3139 1.1787 0.5139 0.053 Uiso 1 1 calc R . .
C42A C 0.3141(7) 1.0711(7) 0.4927(7) 0.036(3) Uani 1 1 d . . .
H42A H 0.3688 1.0338 0.4930 0.043 Uiso 1 1 calc R . .
H42B H 0.2819 1.0559 0.5479 0.043 Uiso 1 1 calc R . .
C43A C 0.4670(8) 0.6795(8) 0.3941(8) 0.051(3) Uani 1 1 d . . .
H43A H 0.4526 0.6258 0.4260 0.061 Uiso 1 1 calc R . .
H43B H 0.4795 0.7024 0.4312 0.061 Uiso 1 1 calc R . .
C44A C 0.5378(9) 0.6684(9) 0.3272(9) 0.062(4) Uani 1 1 d . . .
H44A H 0.5706 0.6105 0.3404 0.075 Uiso 1 1 calc R . .
H44B H 0.5725 0.7066 0.3175 0.075 Uiso 1 1 calc R . .
C45A C 0.4985(10) 0.6895(9) 0.2538(8) 0.065(4) Uani 1 1 d . . .
H45A H 0.5168 0.7362 0.2093 0.078 Uiso 1 1 calc R . .
H45B H 0.5124 0.6408 0.2337 0.078 Uiso 1 1 calc R . .
C46A C 0.4090(10) 0.7134(9) 0.2827(9) 0.062(4) Uani 1 1 d . . .
H46A H 0.3825 0.7607 0.2407 0.074 Uiso 1 1 calc R . .
H46B H 0.3842 0.6660 0.2963 0.074 Uiso 1 1 calc R . .
Li1B Li 0.1328(10) 0.6619(11) 0.1486(11) 0.031(4) Uani 1 1 d . . .
Li2B Li 0.0817(10) 0.5412(11) 0.2206(11) 0.032(4) Uani 1 1 d . . .
Cl1B Cl 0.02699(14) 0.62664(15) 0.02234(14) 0.0273(6) Uani 1 1 d . . .
B1B B -0.1331(7) 0.7380(7) 0.1714(7) 0.024(2) Uani 1 1 d . . .
O1B O 0.0429(4) 0.4417(4) 0.2511(5) 0.0337(17) Uani 1 1 d . . .
O2B O 0.1693(5) 0.7521(5) 0.0675(5) 0.042(2) Uani 1 1 d . . .
N1B N -0.1057(5) 0.7125(5) 0.0994(4) 0.0189(17) Uani 1 1 d . . .
N2B N -0.0644(5) 0.7060(5) 0.2108(5) 0.0214(18) Uani 1 1 d . . .
N3B N 0.1901(5) 0.5518(5) 0.2134(5) 0.0247(19) Uani 1 1 d . . .
C1B C 0.0039(6) 0.6609(5) 0.1669(6) 0.019(2) Uani 1 1 d . . .
C2B C -0.0254(5) 0.6676(6) 0.1012(5) 0.019(2) Uani 1 1 d . . .
C3B C -0.2191(6) 0.7885(6) 0.1999(6) 0.026(2) Uani 1 1 d . . .
C4B C -0.2378(7) 0.8114(7) 0.2710(7) 0.040(3) Uani 1 1 d . . .
H4B H -0.1967 0.7968 0.3023 0.048 Uiso 1 1 calc R . .
C5B C -0.3133(8) 0.8541(8) 0.2969(8) 0.054(4) Uani 1 1 d . . .
H5B H -0.3234 0.8692 0.3452 0.065 Uiso 1 1 calc R . .
C6B C -0.3736(7) 0.8751(7) 0.2542(7) 0.042(3) Uani 1 1 d . . .
H6B H -0.4260 0.9039 0.2730 0.050 Uiso 1 1 calc R . .
C7B C -0.3591(7) 0.8549(8) 0.1846(9) 0.047(3) Uani 1 1 d . . .
H7B H -0.4012 0.8699 0.1544 0.057 Uiso 1 1 calc R . .
C8B C -0.2829(7) 0.8123(7) 0.1578(7) 0.037(3) Uani 1 1 d . . .
H8B H -0.2737 0.7988 0.1088 0.045 Uiso 1 1 calc R . .
C9B C -0.0555(6) 0.7137(6) 0.2846(5) 0.021(2) Uani 1 1 d . . .
C10B C -0.0778(6) 0.6555(6) 0.3576(6) 0.024(2) Uani 1 1 d . . .
C11B C -0.0709(6) 0.6669(6) 0.4303(6) 0.024(2) Uani 1 1 d . . .
H11B H -0.0849 0.6282 0.4814 0.028 Uiso 1 1 calc R . .
C12B C -0.0447(6) 0.7323(6) 0.4272(6) 0.028(2) Uani 1 1 d . . .
H12B H -0.0429 0.7402 0.4764 0.034 Uiso 1 1 calc R . .
C13B C -0.0206(7) 0.7878(6) 0.3539(7) 0.032(2) Uani 1 1 d . . .
H13B H -0.0003 0.8319 0.3533 0.038 Uiso 1 1 calc R . .
C14B C -0.0257(7) 0.7796(6) 0.2813(6) 0.030(2) Uani 1 1 d . . .
C15B C -0.1475(6) 0.7298(6) 0.0332(6) 0.022(2) Uani 1 1 d . . .
C16B C -0.1442(6) 0.8022(6) -0.0294(7) 0.032(2) Uani 1 1 d . . .
C17B C -0.1921(7) 0.8219(7) -0.0887(6) 0.034(3) Uani 1 1 d . . .
H17B H -0.1917 0.8714 -0.1331 0.041 Uiso 1 1 calc R . .
C18B C -0.2386(6) 0.7716(7) -0.0835(6) 0.033(3) Uani 1 1 d . . .
H18B H -0.2706 0.7866 -0.1241 0.040 Uiso 1 1 calc R . .
C19B C -0.2404(7) 0.6986(6) -0.0201(7) 0.033(3) Uani 1 1 d . . .
H19B H -0.2736 0.6641 -0.0171 0.040 Uiso 1 1 calc R . .
C20B C -0.1927(6) 0.6760(6) 0.0397(6) 0.026(2) Uani 1 1 d . . .
C21B C -0.1078(6) 0.5836(6) 0.3617(6) 0.029(2) Uani 1 1 d . . .
H21B H -0.0975 0.5797 0.3053 0.034 Uiso 1 1 calc R . .
C22B C -0.0657(7) 0.5013(6) 0.4147(7) 0.037(3) Uani 1 1 d . . .
H22D H -0.0071 0.4945 0.3987 0.055 Uiso 1 1 calc R . .
H22E H -0.0810 0.4558 0.4079 0.055 Uiso 1 1 calc R . .
H22F H -0.0816 0.5003 0.4717 0.055 Uiso 1 1 calc R . .
C23B C -0.2006(7) 0.5996(7) 0.3925(7) 0.040(3) Uani 1 1 d . . .
H23D H -0.2125 0.6073 0.4463 0.060 Uiso 1 1 calc R . .
H23E H -0.2198 0.5519 0.3960 0.060 Uiso 1 1 calc R . .
H23F H -0.2278 0.6497 0.3545 0.060 Uiso 1 1 calc R . .
C24B C 0.0020(7) 0.8398(6) 0.2004(7) 0.036(3) Uani 1 1 d . . .
H24B H 0.0215 0.8082 0.1599 0.043 Uiso 1 1 calc R . .
C25B C -0.0665(8) 0.9123(7) 0.1697(7) 0.045(3) Uani 1 1 d . . .
H25D H -0.1079 0.8914 0.1613 0.067 Uiso 1 1 calc R . .
H25E H -0.0455 0.9497 0.1181 0.067 Uiso 1 1 calc R . .
H25F H -0.0901 0.9427 0.2098 0.067 Uiso 1 1 calc R . .
C26B C 0.0725(8) 0.8726(7) 0.2006(8) 0.046(3) Uani 1 1 d . . .
H26D H 0.0536 0.9115 0.2327 0.069 Uiso 1 1 calc R . .
H26E H 0.0944 0.9012 0.1447 0.069 Uiso 1 1 calc R . .
H26F H 0.1148 0.8261 0.2246 0.069 Uiso 1 1 calc R . .
C27B C -0.1950(7) 0.5965(6) 0.1093(7) 0.034(3) Uani 1 1 d . . .
H27B H -0.1603 0.5932 0.1469 0.041 Uiso 1 1 calc R . .
C28B C -0.2812(9) 0.5970(10) 0.1578(10) 0.075(5) Uani 1 1 d . . .
H28D H -0.3152 0.5939 0.1243 0.112 Uiso 1 1 calc R . .
H28E H -0.3034 0.6483 0.1731 0.112 Uiso 1 1 calc R . .
H28F H -0.2796 0.5490 0.2070 0.112 Uiso 1 1 calc R . .
C29B C -0.1604(11) 0.5226(8) 0.0793(10) 0.074(5) Uani 1 1 d . . .
H29D H -0.1969 0.5201 0.0479 0.112 Uiso 1 1 calc R . .
H29E H -0.1535 0.4720 0.1257 0.112 Uiso 1 1 calc R . .
H29F H -0.1079 0.5270 0.0446 0.112 Uiso 1 1 calc R . .
C30B C -0.0939(8) 0.8593(7) -0.0348(7) 0.042(3) Uani 1 1 d . . .
H30B H -0.0613 0.8309 0.0097 0.051 Uiso 1 1 calc R . .
C31B C -0.0334(7) 0.8751(8) -0.1170(8) 0.050(3) Uani 1 1 d . . .
H31D H -0.0005 0.8219 -0.1243 0.075 Uiso 1 1 calc R . .
H31E H 0.0017 0.9081 -0.1163 0.075 Uiso 1 1 calc R . .
H31F H -0.0635 0.9054 -0.1620 0.075 Uiso 1 1 calc R . .
C32B C -0.1462(8) 0.9396(8) -0.0208(8) 0.050(3) Uani 1 1 d . . .
H32D H -0.1119 0.9758 -0.0253 0.075 Uiso 1 1 calc R . .
H32E H -0.1790 0.9278 0.0336 0.075 Uiso 1 1 calc R . .
H32F H -0.1816 0.9674 -0.0616 0.075 Uiso 1 1 calc R . .
C33B C 0.2527(6) 0.4930(6) 0.1778(6) 0.028(2) Uani 1 1 d . . .
H33B H 0.2664 0.4403 0.2225 0.034 Uiso 1 1 calc R . .
C34B C 0.2219(7) 0.4736(7) 0.1175(6) 0.034(3) Uani 1 1 d . . .
H34C H 0.1769 0.4467 0.1456 0.051 Uiso 1 1 calc R . .
H34D H 0.2654 0.4362 0.0920 0.051 Uiso 1 1 calc R . .
H34E H 0.2032 0.5252 0.0757 0.051 Uiso 1 1 calc R . .
C35B C 0.3316(7) 0.5227(8) 0.1350(7) 0.046(3) Uani 1 1 d . . .
H35D H 0.3221 0.5678 0.0847 0.068 Uiso 1 1 calc R . .
H35E H 0.3741 0.4763 0.1222 0.068 Uiso 1 1 calc R . .
H35F H 0.3484 0.5428 0.1710 0.068 Uiso 1 1 calc R . .
C36B C 0.2103(6) 0.5545(7) 0.2871(6) 0.031(2) Uani 1 1 d . . .
H36B H 0.2699 0.5483 0.2779 0.037 Uiso 1 1 calc R . .
C37B C 0.1888(7) 0.4854(8) 0.3619(6) 0.043(3) Uani 1 1 d . . .
H37D H 0.1300 0.4948 0.3771 0.065 Uiso 1 1 calc R . .
H37E H 0.2116 0.4844 0.4067 0.065 Uiso 1 1 calc R . .
H37F H 0.2109 0.4321 0.3503 0.065 Uiso 1 1 calc R . .
C38B C 0.1697(9) 0.6369(9) 0.3007(9) 0.060(4) Uani 1 1 d . . .
H38D H 0.1112 0.6425 0.3144 0.090 Uiso 1 1 calc R . .
H38E H 0.1824 0.6813 0.2512 0.090 Uiso 1 1 calc R . .
H38F H 0.1889 0.6409 0.3455 0.090 Uiso 1 1 calc R . .
C39B C 0.0821(7) 0.3592(6) 0.2912(7) 0.037(3) Uani 1 1 d . . .
H39C H 0.0535 0.3405 0.3476 0.044 Uiso 1 1 calc R . .
H39D H 0.1385 0.3565 0.2929 0.044 Uiso 1 1 calc R . .
C40B C 0.0807(8) 0.3064(7) 0.2448(8) 0.045(3) Uani 1 1 d . . .
H40C H 0.0776 0.2497 0.2809 0.054 Uiso 1 1 calc R . .
H40D H 0.1294 0.3026 0.2023 0.054 Uiso 1 1 calc R . .
C41B C 0.0060(10) 0.3499(9) 0.2076(10) 0.064(4) Uani 1 1 d . . .
H41C H 0.0153 0.3472 0.1515 0.077 Uiso 1 1 calc R . .
H41D H -0.0395 0.3242 0.2402 0.077 Uiso 1 1 calc R . .
C42B C -0.0110(8) 0.4353(7) 0.2078(8) 0.046(3) Uani 1 1 d . . .
H42C H -0.0040 0.4725 0.1512 0.056 Uiso 1 1 calc R . .
H42D H -0.0675 0.4524 0.2341 0.056 Uiso 1 1 calc R . .
C43B C 0.2478(9) 0.7698(9) 0.0516(11) 0.073(5) Uani 1 1 d . . .
H43C H 0.2583 0.7752 0.1009 0.088 Uiso 1 1 calc R . .
H43D H 0.2905 0.7242 0.0361 0.088 Uiso 1 1 calc R . .
C44B C 0.2478(9) 0.8460(10) -0.0133(9) 0.067(4) Uani 1 1 d . . .
H44C H 0.3018 0.8444 -0.0478 0.080 Uiso 1 1 calc R . .
H44D H 0.2333 0.8935 0.0086 0.080 Uiso 1 1 calc R . .
C45B C 0.1869(7) 0.8545(7) -0.0614(7) 0.040(3) Uani 1 1 d . . .
H45C H 0.2111 0.8267 -0.1041 0.048 Uiso 1 1 calc R . .
H45D H 0.1621 0.9136 -0.0868 0.048 Uiso 1 1 calc R . .
C46B C 0.1256(7) 0.8109(7) 0.0036(8) 0.042(3) Uani 1 1 d . . .
H46C H 0.0813 0.8516 0.0251 0.051 Uiso 1 1 calc R . .
H46D H 0.1024 0.7816 -0.0194 0.051 Uiso 1 1 calc R . .
C1S C 0.5546(14) 0.0552(13) 0.0435(13) 0.036(4) Uani 0.50 1 d PU . .
H1S1 H 0.5326 0.0118 0.0413 0.053 Uiso 0.50 1 calc PR . .
H1S2 H 0.5612 0.0445 0.0994 0.053 Uiso 0.50 1 calc PR . .
H1S3 H 0.6071 0.0552 0.0077 0.053 Uiso 0.50 1 calc PR . .
C2S C 0.4984(16) 0.1376(15) 0.0165(17) 0.049(3) Uani 0.50 1 d PU . .
H2S1 H 0.4910 0.1455 -0.0390 0.059 Uiso 0.50 1 calc PR . .
H2S2 H 0.4454 0.1350 0.0523 0.059 Uiso 0.50 1 calc PR . .
C3S C 0.5183(16) 0.2081(14) 0.0149(16) 0.045(3) Uani 0.50 1 d PU . .
H3S1 H 0.5758 0.2026 -0.0109 0.054 Uiso 0.50 1 calc PR . .
H3S2 H 0.5164 0.2025 0.0724 0.054 Uiso 0.50 1 calc PR . .
C4S C 0.4799(15) 0.2909(14) -0.0199(16) 0.043(3) Uani 0.50 1 d PU . .
H4S1 H 0.4254 0.2985 0.0135 0.052 Uiso 0.50 1 calc PR . .
H4S2 H 0.4719 0.2928 -0.0733 0.052 Uiso 0.50 1 calc PR . .
C5S C 0.5041(16) 0.3675(14) -0.0357(17) 0.048(3) Uani 0.50 1 d PU . .
H5S1 H 0.5196 0.3637 0.0151 0.058 Uiso 0.50 1 calc PR . .
H5S2 H 0.5542 0.3657 -0.0766 0.058 Uiso 0.50 1 calc PR . .
C6S C 0.4564(14) 0.4447(14) -0.0609(15) 0.039(4) Uani 0.50 1 d PU . .
H6S1 H 0.4867 0.4863 -0.0711 0.059 Uiso 0.50 1 calc PR . .
H6S2 H 0.4089 0.4521 -0.0188 0.059 Uiso 0.50 1 calc PR . .
H6S3 H 0.4390 0.4514 -0.1111 0.059 Uiso 0.50 1 calc PR . .

loop_
_atom_site_aniso_label
_atom_site_aniso_U_11
_atom_site_aniso_U_22
_atom_site_aniso_U_33
_atom_site_aniso_U_23
_atom_site_aniso_U_13
_atom_site_aniso_U_12
Li1A 0.025(9) 0.055(11) 0.006(8) -0.005(7) 0.007(6) -0.013(8)
Li2A 0.027(9) 0.033(10) 0.026(9) 0.001(7) -0.005(7) -0.008(7)
Cl1A 0.0206(13) 0.0421(15) 0.0193(12) -0.0020(10) -0.0032(10) -0.0116(11)
B1A 0.019(5) 0.014(5) 0.025(6) -0.007(4) -0.006(5) -0.008(4)
O1A 0.036(4) 0.031(4) 0.032(4) -0.004(3) -0.017(3) -0.007(3)
O2A 0.072(6) 0.039(5) 0.036(5) -0.016(4) -0.023(4) -0.001(4)
N1A 0.013(4) 0.028(4) 0.020(4) -0.005(3) -0.005(3) -0.007(3)
N2A 0.016(4) 0.027(4) 0.017(4) -0.004(3) -0.005(3) -0.004(3)
N3A 0.020(4) 0.049(5) 0.011(4) 0.001(4) -0.002(3) -0.013(4)
C1A 0.017(5) 0.027(5) 0.013(5) -0.003(4) 0.001(4) -0.009(4)
C2A 0.022(5) 0.021(5) 0.014(5) -0.001(4) -0.002(4) -0.007(4)
C3A 0.024(5) 0.025(5) 0.018(5) -0.005(4) -0.003(4) -0.010(4)
C4A 0.019(5) 0.038(6) 0.025(6) -0.008(4) -0.008(4) -0.009(4)
C5A 0.043(7) 0.039(6) 0.018(5) -0.005(5) 0.003(5) -0.022(5)
C6A 0.053(8) 0.038(7) 0.035(7) -0.006(5) -0.013(6) -0.022(6)
C7A 0.041(7) 0.048(7) 0.015(5) 0.003(5) -0.006(5) -0.020(5)
C8A 0.027(6) 0.038(6) 0.027(6) -0.005(5) -0.002(5) -0.016(5)
C9A 0.018(5) 0.034(6) 0.015(5) -0.001(4) 0.001(4) -0.014(4)
C10A 0.015(5) 0.034(6) 0.017(5) -0.007(4) 0.001(4) -0.004(4)
C11A 0.024(6) 0.028(6) 0.030(6) -0.003(4) -0.009(5) -0.004(4)
C12A 0.020(5) 0.041(6) 0.030(6) -0.008(5) -0.004(4) -0.008(5)
C13A 0.042(7) 0.027(6) 0.029(6) -0.001(4) -0.009(5) -0.017(5)
C14A 0.028(5) 0.025(5) 0.015(5) -0.001(4) -0.006(4) -0.014(4)
C15A 0.025(5) 0.018(5) 0.023(5) 0.000(4) -0.011(4) -0.006(4)
C16A 0.028(6) 0.024(5) 0.025(5) -0.003(4) -0.001(4) -0.014(4)
C17A 0.044(7) 0.030(6) 0.023(6) -0.002(4) -0.016(5) -0.015(5)
C18A 0.025(6) 0.037(6) 0.033(6) -0.004(5) -0.012(5) -0.009(5)
C19A 0.019(5) 0.028(5) 0.031(6) -0.006(4) -0.001(4) -0.003(4)
C20A 0.015(5) 0.027(5) 0.027(5) -0.004(4) -0.005(4) -0.005(4)
C21A 0.024(5) 0.027(5) 0.033(6) -0.014(5) -0.003(5) -0.003(4)
C22A 0.071(9) 0.035(7) 0.035(7) -0.017(5) -0.015(6) -0.004(6)
C23A 0.042(7) 0.031(6) 0.036(6) -0.012(5) -0.008(5) -0.004(5)
C24A 0.037(6) 0.032(6) 0.026(6) -0.011(5) -0.006(5) -0.013(5)
C25A 0.067(9) 0.033(6) 0.032(6) -0.012(5) -0.004(6) -0.014(6)
C26A 0.072(9) 0.033(6) 0.028(6) -0.010(5) -0.019(6) -0.005(6)
C27A 0.037(6) 0.032(6) 0.031(6) -0.010(5) -0.017(5) -0.008(5)
C28A 0.044(7) 0.041(7) 0.040(7) -0.013(6) 0.008(6) -0.010(6)
C29A 0.031(6) 0.028(6) 0.037(6) -0.012(5) -0.006(5) -0.006(5)
C30A 0.024(6) 0.031(6) 0.045(7) -0.021(5) -0.010(5) 0.005(4)
C31A 0.082(11) 0.031(7) 0.077(10) -0.024(7) -0.025(8) -0.014(7)
C32A 0.028(7) 0.085(10) 0.050(8) -0.038(7) -0.004(6) 0.003(6)
C33A 0.028(6) 0.075(8) 0.013(5) 0.002(5) -0.011(5) -0.021(6)
C34A 0.083(11) 0.123(13) 0.028(7) 0.009(8) -0.017(7) -0.078(11)
C35A 0.018(6) 0.134(13) 0.023(6) -0.030(7) -0.003(5) -0.005(7)
C36A 0.027(6) 0.043(6) 0.025(6) -0.003(5) -0.007(5) -0.010(5)
C37A 0.028(6) 0.073(9) 0.031(6) -0.009(6) -0.003(5) -0.022(6)
C38A 0.054(8) 0.099(11) 0.021(6) -0.019(7) 0.013(6) -0.039(8)
C39A 0.045(7) 0.021(6) 0.062(8) 0.002(5) -0.017(6) -0.006(5)
C40A 0.033(6) 0.034(6) 0.051(8) -0.006(6) 0.006(6) -0.010(5)
C41A 0.050(8) 0.034(7) 0.059(8) -0.017(6) -0.021(6) -0.009(6)
C42A 0.028(6) 0.058(7) 0.028(6) -0.012(5) -0.017(5) -0.009(5)
C43A 0.060(9) 0.040(7) 0.055(8) -0.021(6) -0.022(7) 0.003(6)
C44A 0.064(10) 0.055(9) 0.066(10) -0.019(7) -0.007(8) -0.016(7)
C45A 0.090(12) 0.063(9) 0.029(7) -0.016(6) 0.015(7) -0.018(8)
C46A 0.091(12) 0.054(8) 0.047(8) -0.031(7) -0.012(8) -0.006(8)
Li1B 0.017(8) 0.037(10) 0.032(10) -0.001(8) -0.008(7) -0.005(7)
Li2B 0.019(9) 0.032(10) 0.044(11) -0.012(8) -0.009(8) 0.002(7)
Cl1B 0.0257(13) 0.0387(14) 0.0163(12) -0.0117(10) -0.0019(10) -0.0030(10)
B1B 0.034(7) 0.022(6) 0.020(6) -0.008(5) -0.005(5) -0.009(5)
O1B 0.038(4) 0.025(4) 0.039(4) -0.005(3) -0.013(4) -0.008(3)
O2B 0.035(4) 0.043(5) 0.046(5) 0.002(4) -0.017(4) -0.015(4)
N1B 0.019(4) 0.023(4) 0.014(4) -0.004(3) -0.006(3) -0.004(3)
N2B 0.026(4) 0.022(4) 0.017(4) -0.006(3) -0.009(3) -0.002(3)
N3B 0.020(4) 0.037(5) 0.016(4) -0.007(4) -0.010(3) -0.001(4)
C1B 0.022(5) 0.014(5) 0.021(5) -0.006(4) -0.006(4) -0.002(4)
C2B 0.016(5) 0.026(5) 0.009(4) -0.005(4) 0.003(4) -0.002(4)
C3B 0.030(6) 0.030(6) 0.017(5) -0.008(4) 0.001(4) -0.007(4)
C4B 0.041(7) 0.042(7) 0.033(7) -0.015(5) -0.015(5) 0.008(5)
C5B 0.065(9) 0.048(8) 0.038(7) -0.023(6) -0.020(7) 0.024(7)
C6B 0.035(7) 0.046(7) 0.039(7) -0.022(6) 0.008(5) -0.002(5)
C7B 0.026(6) 0.051(8) 0.071(9) -0.028(7) -0.020(6) 0.003(5)
C8B 0.033(6) 0.047(7) 0.038(7) -0.022(5) -0.009(5) -0.003(5)
C9B 0.024(5) 0.023(5) 0.012(5) -0.006(4) -0.002(4) -0.002(4)
C10B 0.025(5) 0.025(5) 0.022(5) -0.009(4) -0.004(4) -0.002(4)
C11B 0.024(5) 0.036(6) 0.009(5) -0.008(4) 0.000(4) -0.007(4)
C12B 0.043(6) 0.031(6) 0.015(5) -0.012(4) 0.001(4) -0.012(5)
C13B 0.044(7) 0.026(6) 0.037(6) -0.014(5) -0.012(5) -0.014(5)
C14B 0.047(7) 0.021(5) 0.025(6) -0.009(4) -0.005(5) -0.010(5)
C15B 0.025(5) 0.025(5) 0.015(5) -0.005(4) -0.007(4) -0.001(4)
C16B 0.018(5) 0.036(6) 0.036(6) -0.009(5) -0.005(5) -0.003(4)
C17B 0.042(7) 0.042(6) 0.011(5) 0.003(4) -0.007(5) -0.010(5)
C18B 0.032(6) 0.045(7) 0.024(6) -0.014(5) -0.012(5) -0.002(5)
C19B 0.037(6) 0.032(6) 0.036(6) -0.010(5) -0.018(5) -0.006(5)
C20B 0.036(6) 0.024(5) 0.023(5) -0.013(4) -0.010(5) -0.004(4)
C21B 0.034(6) 0.035(6) 0.018(5) -0.008(4) -0.004(4) -0.010(5)
C22B 0.037(6) 0.028(6) 0.046(7) -0.011(5) -0.006(5) -0.008(5)
C23B 0.038(7) 0.043(7) 0.039(7) -0.003(5) -0.012(5) -0.016(5)
C24B 0.055(7) 0.024(6) 0.037(6) -0.009(5) -0.010(6) -0.019(5)
C25B 0.072(9) 0.027(6) 0.039(7) -0.006(5) -0.014(6) -0.016(6)
C26B 0.065(9) 0.037(7) 0.039(7) -0.007(5) -0.002(6) -0.029(6)
C27B 0.040(7) 0.023(5) 0.045(7) -0.007(5) -0.021(5) -0.009(5)
C28B 0.060(10) 0.075(10) 0.066(10) 0.024(8) -0.014(8) -0.035(8)
C29B 0.129(15) 0.033(7) 0.085(12) -0.009(7) -0.078(11) -0.012(8)
C30B 0.054(8) 0.045(7) 0.029(6) 0.010(5) -0.031(6) -0.018(6)
C31B 0.033(7) 0.065(8) 0.039(7) 0.007(6) -0.004(6) -0.021(6)
C32B 0.065(9) 0.052(8) 0.034(7) 0.000(6) -0.015(6) -0.027(7)
C33B 0.027(6) 0.036(6) 0.020(5) -0.004(4) -0.012(4) -0.001(4)
C34B 0.037(6) 0.049(7) 0.014(5) -0.012(5) -0.001(5) -0.009(5)
C35B 0.029(6) 0.071(9) 0.035(7) -0.018(6) 0.000(5) -0.011(6)
C36B 0.022(5) 0.049(7) 0.023(6) -0.013(5) -0.010(4) -0.004(5)
C37B 0.038(7) 0.071(8) 0.017(6) -0.005(5) -0.005(5) -0.016(6)
C38B 0.073(10) 0.071(9) 0.050(8) -0.028(7) -0.041(8) 0.002(8)
C39B 0.042(7) 0.027(6) 0.034(6) -0.001(5) -0.006(5) -0.009(5)
C40B 0.048(8) 0.034(6) 0.051(8) -0.013(6) -0.009(6) -0.008(5)
C41B 0.081(11) 0.058(9) 0.069(10) -0.025(7) -0.046(9) -0.003(8)
C42B 0.044(7) 0.050(8) 0.050(8) -0.003(6) -0.027(6) -0.015(6)
C43B 0.044(8) 0.055(9) 0.111(14) 0.016(8) -0.037(9) -0.026(7)
C44B 0.057(9) 0.093(11) 0.046(9) 0.003(8) -0.007(7) -0.043(8)
C45B 0.041(7) 0.035(6) 0.036(7) -0.004(5) -0.003(5) -0.009(5)
C46B 0.042(7) 0.034(6) 0.049(7) 0.004(5) -0.022(6) -0.013(5)
C1S 0.048(9) 0.041(6) 0.032(9) -0.013(7) -0.017(8) -0.020(7)
C2S 0.054(8) 0.043(6) 0.053(8) -0.006(6) -0.021(6) -0.015(6)
C3S 0.047(7) 0.043(6) 0.051(7) -0.010(6) -0.024(6) -0.010(5)
C4S 0.044(7) 0.043(6) 0.051(7) -0.011(6) -0.026(6) -0.011(5)
C5S 0.046(7) 0.044(6) 0.061(8) -0.011(6) -0.025(6) -0.012(5)
C6S 0.034(9) 0.041(6) 0.055(10) -0.021(8) -0.017(8) -0.012(7)

loop_
_atom_type_symbol
_atom_type_description
_atom_type_scat_dispersion_real
_atom_type_scat_dispersion_imag
_atom_type_scat_source
C C 0.0033 0.0016 'International Tables Vol C Tables 4.2.6.8 and 6.1.1.4'
H H 0.0000 0.0000 'International Tables Vol C Tables 4.2.6.8 and 6.1.1.4'
Li Li -0.0003 0.0001 'International Tables Vol C Tables 4.2.6.8 and 6.1.1.4'
B B 0.0013 0.0007 'International Tables Vol C Tables 4.2.6.8 and 6.1.1.4'
N N 0.0061 0.0033 'International Tables Vol C Tables 4.2.6.8 and 6.1.1.4'
O O 0.0106 0.0060 'International Tables Vol C Tables 4.2.6.8 and 6.1.1.4'
Cl Cl 0.1484 0.1585 'International Tables Vol C Tables 4.2.6.8 and 6.1.1.4'

loop_
_geom_angle_atom_site_label_1
_geom_angle_atom_site_label_2
_geom_angle_atom_site_label_3
_geom_angle
_geom_angle_site_symmetry_1
_geom_angle_site_symmetry_3
_geom_angle_publ_flag
O2A Li1A N3A 131.4(9) . . ?
O2A Li1A C1A 116.8(9) . . ?
N3A Li1A C1A 109.7(9) . . ?
O2A Li1A Li2A 162.2(10) . . ?
N3A Li1A Li2A 53.4(6) . . ?
C1A Li1A Li2A 56.4(6) . . ?
O2A Li1A C34A 113.2(9) . . ?
N3A Li1A C34A 59.7(6) . . ?
C1A Li1A C34A 110.1(7) . . ?
Li2A Li1A C34A 84.2(8) . . ?
O1A Li2A N3A 126.6(9) . . ?
O1A Li2A C1A 122.2(9) . . ?
N3A Li2A C1A 109.7(9) . . ?
O1A Li2A Li1A 165.4(10) . . ?
N3A Li2A Li1A 52.2(6) . . ?
C1A Li2A Li1A 57.6(6) . . ?
N2A B1A N1A 103.3(8) . . ?
N2A B1A C3A 127.0(8) . . ?
N1A B1A C3A 129.7(9) . . ?
C39A O1A C42A 108.3(8) . . ?
C39A O1A Li2A 128.8(8) . . ?
C42A O1A Li2A 122.3(8) . . ?
C43A O2A C46A 105.6(9) . . ?
C43A O2A Li1A 126.3(8) . . ?
C46A O2A Li1A 127.5(9) . . ?
B1A N1A C1A 113.0(7) . . ?
B1A N1A C9A 128.1(8) . . ?
C1A N1A C9A 118.7(7) . . ?
C2A N2A C15A 124.7(8) . . ?
C2A N2A B1A 106.3(7) . . ?
C15A N2A B1A 128.5(8) . . ?
C36A N3A C33A 111.0(8) . . ?
C36A N3A Li1A 125.1(8) . . ?
C33A N3A Li1A 112.4(8) . . ?
C36A N3A Li2A 112.8(8) . . ?
C33A N3A Li2A 116.7(8) . . ?
Li1A N3A Li2A 74.4(7) . . ?
C2A C1A N1A 102.0(7) . . ?
C2A C1A Li2A 121.7(8) . . ?
N1A C1A Li2A 122.1(8) . . ?
C2A C1A Li1A 117.8(8) . . ?
N1A C1A Li1A 125.9(7) . . ?
Li2A C1A Li1A 65.9(7) . . ?
C1A C2A N2A 115.3(8) . . ?
C1A C2A Cl1A 126.5(7) . . ?
N2A C2A Cl1A 118.2(7) . . ?
C8A C3A C4A 115.0(9) . . ?
C8A C3A B1A 123.2(9) . . ?
C4A C3A B1A 121.7(8) . . ?
C5A C4A C3A 122.4(9) . . ?
C6A C5A C4A 120.1(11) . . ?
C5A C6A C7A 120.1(11) . . ?
C6A C7A C8A 120.1(10) . . ?
C7A C8A C3A 122.3(10) . . ?
C14A C9A C10A 123.7(9) . . ?
C14A C9A N1A 117.9(8) . . ?
C10A C9A N1A 118.4(8) . . ?
C9A C10A C11A 116.8(9) . . ?
C9A C10A C21A 122.6(8) . . ?
C11A C10A C21A 120.5(8) . . ?
C12A C11A C10A 120.4(9) . . ?
C13A C12A C11A 121.7(10) . . ?
C12A C13A C14A 120.8(9) . . ?
C9A C14A C13A 116.6(9) . . ?
C9A C14A C24A 123.4(9) . . ?
C13A C14A C24A 119.9(8) . . ?
C16A C15A C20A 122.9(9) . . ?
C16A C15A N2A 118.3(8) . . ?
C20A C15A N2A 118.8(8) . . ?
C17A C16A C15A 116.9(9) . . ?
C17A C16A C27A 121.4(9) . . ?
C15A C16A C27A 121.7(9) . . ?
C18A C17A C16A 121.0(9) . . ?
C19A C18A C17A 121.4(9) . . ?
C18A C19A C20A 121.1(9) . . ?
C19A C20A C15A 116.6(9) . . ?
C19A C20A C30A 120.5(9) . . ?
C15A C20A C30A 122.7(8) . . ?
C10A C21A C23A 114.2(8) . . ?
C10A C21A C22A 111.4(9) . . ?
C23A C21A C22A 109.3(8) . . ?
C14A C24A C25A 113.8(9) . . ?
C14A C24A C26A 113.0(9) . . ?
C25A C24A C26A 108.9(9) . . ?
C16A C27A C29A 109.9(9) . . ?
C16A C27A C28A 111.8(9) . . ?
C29A C27A C28A 110.6(9) . . ?
C20A C30A C31A 112.6(10) . . ?
C20A C30A C32A 111.9(9) . . ?
C31A C30A C32A 109.6(10) . . ?
N3A C33A C35A 111.8(10) . . ?
N3A C33A C34A 108.0(9) . . ?
C35A C33A C34A 110.2(11) . . ?
C33A C34A Li1A 79.1(7) . . ?
N3A C36A C38A 114.1(10) . . ?
N3A C36A C37A 109.1(8) . . ?
C38A C36A C37A 108.7(10) . . ?
O1A C39A C40A 108.5(10) . . ?
C39A C40A C41A 103.1(9) . . ?
C42A C41A C40A 102.6(9) . . ?
O1A C42A C41A 105.6(8) . . ?
O2A C43A C44A 105.4(11) . . ?
C43A C44A C45A 103.4(12) . . ?
C46A C45A C44A 105.9(11) . . ?
O2A C46A C45A 104.2(12) . . ?
O2B Li1B N3B 132.7(9) . . ?
O2B Li1B C1B 118.1(8) . . ?
N3B Li1B C1B 108.2(8) . . ?
O2B Li1B Li2B 164.8(11) . . ?
N3B Li1B Li2B 52.1(6) . . ?
C1B Li1B Li2B 56.6(6) . . ?
O1B Li2B N3B 129.0(9) . . ?
O1B Li2B C1B 118.8(9) . . ?
N3B Li2B C1B 111.3(9) . . ?
O1B Li2B Li1B 165.1(11) . . ?
N3B Li2B Li1B 53.7(6) . . ?
C1B Li2B Li1B 58.1(6) . . ?
N2B B1B N1B 103.9(9) . . ?
N2B B1B C3B 128.5(9) . . ?
N1B B1B C3B 127.6(9) . . ?
C39B O1B C42B 106.9(8) . . ?
C39B O1B Li2B 127.2(8) . . ?
C42B O1B Li2B 121.5(8) . . ?
C43B O2B C46B 107.8(9) . . ?
C43B O2B Li1B 127.1(9) . . ?
C46B O2B Li1B 124.7(8) . . ?
C2B N1B B1B 106.7(7) . . ?
C2B N1B C15B 123.6(7) . . ?
B1B N1B C15B 129.6(8) . . ?
B1B N2B C9B 129.1(8) . . ?
B1B N2B C1B 112.5(7) . . ?
C9B N2B C1B 118.4(7) . . ?
C33B N3B C36B 111.1(7) . . ?
C33B N3B Li2B 113.0(8) . . ?
C36B N3B Li2B 117.1(8) . . ?
C33B N3B Li1B 123.9(8) . . ?
C36B N3B Li1B 113.3(8) . . ?
Li2B N3B Li1B 74.2(7) . . ?
C2B C1B N2B 102.2(7) . . ?
C2B C1B Li2B 116.7(8) . . ?
N2B C1B Li2B 125.4(8) . . ?
C2B C1B Li1B 117.5(8) . . ?
N2B C1B Li1B 127.6(8) . . ?
Li2B C1B Li1B 65.4(7) . . ?
C1B C2B N1B 114.8(8) . . ?
C1B C2B Cl1B 126.2(7) . . ?
N1B C2B Cl1B 119.0(6) . . ?
C8B C3B C4B 115.0(9) . . ?
C8B C3B B1B 122.9(9) . . ?
C4B C3B B1B 122.1(9) . . ?
C5B C4B C3B 122.3(11) . . ?
C6B C5B C4B 120.5(11) . . ?
C7B C6B C5B 120.0(11) . . ?
C6B C7B C8B 119.8(11) . . ?
C7B C8B C3B 122.5(10) . . ?
C10B C9B C14B 122.4(8) . . ?
C10B C9B N2B 118.5(8) . . ?
C14B C9B N2B 119.1(8) . . ?
C9B C10B C11B 116.9(9) . . ?
C9B C10B C21B 122.8(8) . . ?
C11B C10B C21B 120.3(9) . . ?
C12B C11B C10B 120.6(9) . . ?
C11B C12B C13B 121.3(9) . . ?
C12B C13B C14B 120.5(9) . . ?
C13B C14B C9B 118.2(9) . . ?
C13B C14B C24B 120.7(9) . . ?
C9B C14B C24B 121.1(9) . . ?
C16B C15B C20B 123.9(9) . . ?
C16B C15B N1B 117.7(9) . . ?
C20B C15B N1B 118.2(8) . . ?
C15B C16B C17B 116.7(10) . . ?
C15B C16B C30B 122.6(9) . . ?
C17B C16B C30B 120.8(10) . . ?
C18B C17B C16B 121.1(10) . . ?
C17B C18B C19B 121.2(10) . . ?
C18B C19B C20B 119.5(10) . . ?
C15B C20B C19B 117.5(9) . . ?
C15B C20B C27B 122.8(8) . . ?
C19B C20B C27B 119.6(9) . . ?
C10B C21B C22B 113.2(8) . . ?
C10B C21B C23B 109.7(8) . . ?
C22B C21B C23B 110.0(9) . . ?
C25B C24B C14B 112.5(10) . . ?
C25B C24B C26B 109.6(9) . . ?
C14B C24B C26B 114.0(9) . . ?
C29B C27B C20B 110.8(10) . . ?
C29B C27B C28B 111.8(12) . . ?
C20B C27B C28B 111.2(9) . . ?
C16B C30B C32B 111.3(10) . . ?
C16B C30B C31B 111.8(10) . . ?
C32B C30B C31B 111.6(10) . . ?
N3B C33B C34B 110.3(8) . . ?
N3B C33B C35B 114.2(9) . . ?
C34B C33B C35B 108.5(9) . . ?
N3B C36B C38B 110.0(8) . . ?
N3B C36B C37B 113.0(9) . . ?
C38B C36B C37B 110.1(10) . . ?
O1B C39B C40B 107.0(9) . . ?
C39B C40B C41B 103.7(10) . . ?
C42B C41B C40B 105.2(10) . . ?
O1B C42B C41B 109.2(9) . . ?
C44B C43B O2B 107.9(11) . . ?
C43B C44B C45B 106.6(11) . . ?
C44B C45B C46B 102.0(10) . . ?
O2B C46B C45B 106.3(9) . . ?
C3S C2S C1S 119(2) . . ?
C2S C3S C4S 127(2) . . ?
C3S C4S C5S 130(2) . . ?
C6S C5S C4S 124(2) . . ?

loop_
_geom_bond_atom_site_label_1
_geom_bond_atom_site_label_2
_geom_bond_distance
_geom_bond_site_symmetry_2
_geom_bond_publ_flag
Li1A O2A 1.914(19) . ?
Li1A N3A 1.974(19) . ?
Li1A C1A 2.226(18) . ?
Li1A Li2A 2.41(3) . ?
Li1A C34A 2.72(2) . ?
Li2A O1A 1.931(19) . ?
Li2A N3A 2.005(19) . ?
Li2A C1A 2.195(19) . ?
Cl1A C2A 1.721(9) . ?
B1A N2A 1.430(13) . ?
B1A N1A 1.432(13) . ?
B1A C3A 1.554(14) . ?
O1A C39A 1.424(13) . ?
O1A C42A 1.466(12) . ?
O2A C43A 1.432(14) . ?
O2A C46A 1.439(14) . ?
N1A C1A 1.436(12) . ?
N1A C9A 1.447(12) . ?
N2A C2A 1.411(12) . ?
N2A C15A 1.426(12) . ?
N3A C36A 1.455(13) . ?
N3A C33A 1.456(13) . ?
C1A C2A 1.338(13) . ?
C3A C8A 1.402(14) . ?
C3A C4A 1.420(14) . ?
C4A C5A 1.387(14) . ?
C5A C6A 1.358(16) . ?
C6A C7A 1.378(16) . ?
C7A C8A 1.387(15) . ?
C9A C14A 1.390(13) . ?
C9A C10A 1.395(14) . ?
C10A C11A 1.408(14) . ?
C10A C21A 1.509(14) . ?
C11A C12A 1.371(14) . ?
C12A C13A 1.359(15) . ?
C13A C14A 1.412(14) . ?
C14A C24A 1.487(14) . ?
C15A C16A 1.404(13) . ?
C15A C20A 1.411(13) . ?
C16A C17A 1.402(14) . ?
C16A C27A 1.500(14) . ?
C17A C18A 1.373(15) . ?
C18A C19A 1.363(15) . ?
C19A C20A 1.408(14) . ?
C20A C30A 1.488(14) . ?
C21A C23A 1.512(14) . ?
C21A C22A 1.550(15) . ?
C24A C25A 1.515(14) . ?
C24A C26A 1.518(15) . ?
C27A C29A 1.511(15) . ?
C27A C28A 1.517(16) . ?
C30A C31A 1.507(17) . ?
C30A C32A 1.508(16) . ?
C33A C35A 1.529(18) . ?
C33A C34A 1.541(18) . ?
C36A C38A 1.514(16) . ?
C36A C37A 1.528(15) . ?
C39A C40A 1.459(17) . ?
C40A C41A 1.524(16) . ?
C41A C42A 1.499(16) . ?
C43A C44A 1.51(2) . ?
C44A C45A 1.52(2) . ?
C45A C46A 1.51(2) . ?
Li1B O2B 1.886(19) . ?
Li1B N3B 1.992(18) . ?
Li1B C1B 2.220(19) . ?
Li1B Li2B 2.38(3) . ?
Li2B O1B 1.933(19) . ?
Li2B N3B 1.949(19) . ?
Li2B C1B 2.183(19) . ?
Cl1B C2B 1.737(9) . ?
B1B N2B 1.427(14) . ?
B1B N1B 1.434(13) . ?
B1B C3B 1.568(15) . ?
O1B C39B 1.424(12) . ?
O1B C42B 1.429(13) . ?
O2B C43B 1.450(15) . ?
O2B C46B 1.452(13) . ?
N1B C2B 1.402(12) . ?
N1B C15B 1.450(11) . ?
N2B C9B 1.428(12) . ?
N2B C1B 1.441(12) . ?
N3B C33B 1.455(13) . ?
N3B C36B 1.473(12) . ?
C1B C2B 1.357(13) . ?
C3B C8B 1.395(15) . ?
C3B C4B 1.400(15) . ?
C4B C5B 1.370(17) . ?
C5B C6B 1.358(17) . ?
C6B C7B 1.357(17) . ?
C7B C8B 1.383(16) . ?
C9B C10B 1.393(14) . ?
C9B C14B 1.400(14) . ?
C10B C11B 1.426(13) . ?
C10B C21B 1.497(14) . ?
C11B C12B 1.354(14) . ?
C12B C13B 1.382(15) . ?
C13B C14B 1.386(14) . ?
C14B C24B 1.521(15) . ?
C15B C16B 1.374(14) . ?
C15B C20B 1.379(14) . ?
C16B C17B 1.410(15) . ?
C16B C30B 1.504(16) . ?
C17B C18B 1.353(16) . ?
C18B C19B 1.385(15) . ?
C19B C20B 1.407(14) . ?
C20B C27B 1.514(15) . ?
C21B C22B 1.517(15) . ?
C21B C23B 1.557(15) . ?
C24B C25B 1.521(16) . ?
C24B C26B 1.530(16) . ?
C27B C29B 1.491(17) . ?
C27B C28B 1.541(19) . ?
C30B C32B 1.509(18) . ?
C30B C31B 1.564(17) . ?
C33B C34B 1.508(14) . ?
C33B C35B 1.552(16) . ?
C36B C38B 1.495(16) . ?
C36B C37B 1.510(16) . ?
C39B C40B 1.466(16) . ?
C40B C41B 1.502(18) . ?
C41B C42B 1.453(17) . ?
C43B C44B 1.432(19) . ?
C44B C45B 1.488(18) . ?
C45B C46B 1.527(17) . ?
C1S C2S 1.49(3) . ?
C2S C3S 1.39(3) . ?
C3S C4S 1.40(3) . ?
C4S C5S 1.46(3) . ?
C5S C6S 1.36(3) . ?
